data_7150308
loop_
_publ_author_name
'Robertson, Jeremy'
'Bell, Stephen J.'
'Krivokapic, Alexander'

_publ_section_title
;
 On the reaction of diphenylketene with isocyanides.
;
_journal_issue 23
_journal_name_full 'Organic &amp; biomolecular chemistry'
_journal_page_first 4246
_journal_page_last 4251
_journal_paper_doi 10.1039/B512826A
_journal_volume 3
_journal_year 2005
_chemical_compound_source
;
?
;
_chemical_formula_moiety ' C33 H29 N1 O2 '
_chemical_formula_sum 'C33 H29 N O2'
_chemical_formula_weight 471.60
_chemical_name_systematic
;
?
;
_space_group_IT_number 9
_symmetry_cell_setting monoclinic
_symmetry_space_group_name_Hall 'C -2yc'
_symmetry_space_group_name_H-M 'C 1 c 1'
_atom_sites_solution_hydrogens geom
_atom_sites_solution_primary direct
_audit_creation_date 05-27-08
_audit_creation_method CRYSTALS_ver_12-03-99
_cell_angle_alpha 90
_cell_angle_beta 104.8195(12)
_cell_angle_gamma 90
_cell_formula_units_Z 4
_cell_length_a 15.3223(4)
_cell_length_b 12.7909(3)
_cell_length_c 14.0095(5)
_cell_measurement_reflns_used 2908
_cell_measurement_temperature 150
_cell_measurement_theta_max 27
_cell_measurement_theta_min 1
_cell_volume 2654.34(13)
_computing_cell_refinement
;
Denzo/Scalepack (Otwinowski & Minor, 1996)
;
_computing_data_collection
;
COLLECT (Nonius BV, 1997)
;
_computing_data_reduction
;
Denzo/Scalepack (Otwinowski & Minor, 1996)
;
_computing_molecular_graphics
;
CAMERON (Watkin et al 1996)
;
_computing_publication_material
;
CRYSTALS (Watkin et al 2001)
;
_computing_structure_refinement
;
CRYSTALS (Watkin et al 2001)
;
_computing_structure_solution
;
SIR92 (Altomare et al, 1994)
;
_diffrn_ambient_temperature 150
_diffrn_measured_fraction_theta_full 0.995
_diffrn_measured_fraction_theta_max 0.995
_diffrn_measurement_device_type
;
Enraf Nonius Kappa CCD
;
_diffrn_measurement_method \w
_diffrn_radiation_monochromator graphite
_diffrn_radiation_type 'Mo K\a'
_diffrn_radiation_wavelength 0.71073
_diffrn_reflns_av_R_equivalents 0.01
_diffrn_reflns_limit_h_max 19
_diffrn_reflns_limit_h_min -19
_diffrn_reflns_limit_k_max 15
_diffrn_reflns_limit_k_min -16
_diffrn_reflns_limit_l_max 18
_diffrn_reflns_limit_l_min -18
_diffrn_reflns_number 5740
_diffrn_reflns_theta_full 27.508
_diffrn_reflns_theta_max 27.508
_diffrn_reflns_theta_min 2.104
_diffrn_standards_decay_% 0.00
_diffrn_standards_interval_count 0
_diffrn_standards_interval_time 0
_diffrn_standards_number 0
_exptl_absorpt_coefficient_mu 0.073
_exptl_absorpt_correction_T_max 1.00
_exptl_absorpt_correction_T_min 0.99
_exptl_absorpt_correction_type multi-scan
_exptl_absorpt_process_details
;
Denzo/Scalepack (Otwinowski & Minor, 1996)
;
_exptl_crystal_colour ' yellow '
_exptl_crystal_density_diffrn 1.180
_exptl_crystal_description ' plate '
_exptl_crystal_F_000 1000.000
_exptl_crystal_size_max 0.15
_exptl_crystal_size_mid 0.10
_exptl_crystal_size_min 0.02
_refine_diff_density_max 0.52
_refine_diff_density_min -0.29
_refine_ls_extinction_method None
_refine_ls_goodness_of_fit_ref 1.0101
_refine_ls_hydrogen_treatment noref
_refine_ls_matrix_type full
_refine_ls_number_parameters 109
_refine_ls_number_reflns 1857
_refine_ls_R_factor_all 0.0952
_refine_ls_R_factor_gt 0.0509
_refine_ls_shift/su_max 0.000128
_refine_ls_structure_factor_coef F
_refine_ls_weighting_details
;
Method = Prince modified Chebychev polynomial, (Watkin, 1994)
W = [weight] * [1-(deltaF/6*sigmaF)^2]^2

1.73 0.271 0.578
;
_refine_ls_weighting_scheme calc
_refine_ls_wR_factor_all 0.1048
_refine_ls_wR_factor_gt 0.0508
_refine_ls_wR_factor_ref 0.0508
_reflns_limit_h_max 19
_reflns_limit_h_min -19
_reflns_limit_k_max 16
_reflns_limit_k_min 0
_reflns_limit_l_max 18
_reflns_limit_l_min 0
_reflns_number_gt 1857
_reflns_number_total 3035
_reflns_threshold_expression I>3.00u(I)
_cod_data_source_file B512826A.txt
_cod_data_source_block compound_1
_cod_depositor_comments
;
The following automatic conversions were performed:
'_symmetry_cell_setting' value 'Monoclinic' changed to 'monoclinic'
according to '/home/saulius/struct/CIF-dictionaries/cif_core.dic'
dictionary named 'cif_core.dic' version 2.4.1 from 2010-06-29.

Automatic conversion script
Id: cif_fix_enum 1527 2010-12-29 10:47:43Z saulius 
;
_cod_original_sg_symbol_H-M 'C 1 c 1 '
_cod_original_formula_sum ' C33 H29 N1 O2 '
_cod_database_code 7150308

loop_
_symmetry_equiv_pos_as_xyz
x,y,z
x+1/2,y+1/2,z
x,-y,z+1/2
x+1/2,-y+1/2,z+1/2

loop_
_atom_site_label
_atom_site_type_symbol
_atom_site_fract_x
_atom_site_fract_y
_atom_site_fract_z
_atom_site_U_iso_or_equiv
_atom_site_occupancy
_atom_site_adp_type
_atom_site_attached_hydrogens
C1 C 0.7578(4) 0.0432(4) 0.2127(4) 0.0219 1.0000 Uani .
C2 C 0.7082(4) 0.0838(4) 0.2693(5) 0.0270 1.0000 Uani .
C3 C 0.7026(4) 0.1951(4) 0.2922(4) 0.0217 1.0000 Uani .
C4 C 0.6260(4) 0.2330(4) 0.3088(4) 0.0286 1.0000 Uani .
C5 C 0.6195(4) 0.3410(5) 0.3313(4) 0.0322 1.0000 Uani .
C6 C 0.6887(4) 0.4052(5) 0.3357(5) 0.0368 1.0000 Uani .
C7 C 0.7689(4) 0.3681(5) 0.3186(4) 0.0299 1.0000 Uani .
C8 C 0.7769(4) 0.2618(5) 0.2992(5) 0.0359 1.0000 Uani .
C9 C 0.6500(4) 0.0072(4) 0.3106(4) 0.0216 1.0000 Uani .
C10 C 0.5778(4) -0.0422(5) 0.2470(4) 0.0345 1.0000 Uani .
C11 C 0.5226(5) -0.1064(5) 0.2844(5) 0.0440 1.0000 Uani .
C12 C 0.5403(4) -0.1213(5) 0.3902(5) 0.0376 1.0000 Uani .
C13 C 0.6134(4) -0.0729(6) 0.4500(5) 0.0393 1.0000 Uani .
C14 C 0.6686(4) -0.0068(5) 0.4118(5) 0.0372 1.0000 Uani .
C15 C 0.7755(4) -0.0604(3) 0.1928(4) 0.0232 1.0000 Uani .
O16 O 0.8400(3) -0.0608(3) 0.1335(3) 0.0374 1.0000 Uani .
C17 C 0.8551(4) 0.0462(4) 0.1173(5) 0.0282 1.0000 Uani .
O18 O 0.8070(4) 0.10652(16) 0.1631(4) 0.0283 1.0000 Uani .
C19 C 0.9063(4) 0.0813(4) 0.0603(4) 0.0221 1.0000 Uani .
C20 C 0.9621(4) 0.0103(4) 0.0204(5) 0.0267 1.0000 Uani .
C21 C 0.9482(4) -0.0063(4) -0.0818(4) 0.0265 1.0000 Uani .
C22 C 1.0036(5) -0.0726(5) -0.1188(5) 0.0395 1.0000 Uani .
C23 C 1.0758(5) -0.1222(5) -0.0522(6) 0.0420 1.0000 Uani .
C24 C 1.0912(5) -0.1074(5) 0.0430(6) 0.0520 1.0000 Uani .
C25 C 1.0353(5) -0.0418(6) 0.0811(5) 0.0431 1.0000 Uani .
C26 C 0.9088(4) 0.1954(5) 0.0391(4) 0.0264 1.0000 Uani .
C27 C 0.9900(3) 0.2405(4) 0.0213(4) 0.0256 1.0000 Uani .
C28 C 0.9971(4) 0.3434(5) 0.0023(4) 0.0317 1.0000 Uani .
C29 C 0.9217(4) 0.4108(4) -0.0028(5) 0.0305 1.0000 Uani .
C30 C 0.8426(5) 0.3694(5) 0.0113(5) 0.0457 1.0000 Uani .
C31 C 0.8375(4) 0.2655(5) 0.0318(5) 0.0327 1.0000 Uani .
N32 N 0.7517(2) -0.1511(3) 0.2128(2) 0.0281 1.0000 Uani .
C33 C 0.7808(3) -0.2557(3) 0.1874(3) 0.0317 1.0000 Uani .
C34 C 0.8750(5) -0.2693(5) 0.2409(5) 0.0650 1.0000 Uani .
C35 C 0.7544(5) -0.2693(5) 0.0807(4) 0.0532 1.0000 Uani .
C36 C 0.7240(4) -0.3331(4) 0.2288(4) 0.0473 1.0000 Uani .
H41 H 0.5728 0.1869 0.3092 0.0374 1.0000 Uiso .
H51 H 0.5618 0.3689 0.3415 0.0366 1.0000 Uiso .
H61 H 0.6799 0.4807 0.3491 0.0356 1.0000 Uiso .
H71 H 0.8198 0.4158 0.3204 0.0319 1.0000 Uiso .
H81 H 0.8355 0.2353 0.2910 0.0491 1.0000 Uiso .
H101 H 0.5652 -0.0320 0.1726 0.0480 1.0000 Uiso .
H111 H 0.4701 -0.1396 0.2381 0.0506 1.0000 Uiso .
H121 H 0.5017 -0.1733 0.4189 0.0576 1.0000 Uiso .
H131 H 0.6272 -0.0815 0.5253 0.0479 1.0000 Uiso .
H141 H 0.7247 0.0291 0.4611 0.0517 1.0000 Uiso .
H211 H 0.8992 0.0323 -0.1273 0.0283 1.0000 Uiso .
H221 H 0.9931 -0.0879 -0.1895 0.0516 1.0000 Uiso .
H231 H 1.1177 -0.1653 -0.0801 0.0423 1.0000 Uiso .
H241 H 1.1447 -0.1474 0.0884 0.0802 1.0000 Uiso .
H251 H 1.0475 -0.0293 0.1541 0.0514 1.0000 Uiso .
H271 H 1.0431 0.1908 0.0263 0.0306 1.0000 Uiso .
H281 H 1.0553 0.3729 -0.0116 0.0405 1.0000 Uiso .
H291 H 0.9232 0.4900 -0.0175 0.0442 1.0000 Uiso .
H301 H 0.7857 0.4189 0.0065 0.0592 1.0000 Uiso .
H311 H 0.7781 0.2336 0.0419 0.0372 1.0000 Uiso .
H341 H 0.8979 -0.3400 0.2218 0.0573 1.0000 Uiso .
H342 H 0.9136 -0.2140 0.2180 0.0573 1.0000 Uiso .
H343 H 0.8840 -0.2657 0.3116 0.0573 1.0000 Uiso .
H351 H 0.7763 -0.3383 0.0573 0.0610 1.0000 Uiso .
H352 H 0.7858 -0.2121 0.0452 0.0610 1.0000 Uiso .
H353 H 0.6890 -0.2625 0.0497 0.0610 1.0000 Uiso .
H361 H 0.7378 -0.4071 0.2165 0.0621 1.0000 Uiso .
H362 H 0.7343 -0.3227 0.3030 0.0621 1.0000 Uiso .
H363 H 0.6572 -0.3201 0.1981 0.0621 1.0000 Uiso .

loop_
_atom_site_aniso_label
_atom_site_aniso_U_11
_atom_site_aniso_U_22
_atom_site_aniso_U_33
_atom_site_aniso_U_23
_atom_site_aniso_U_13
_atom_site_aniso_U_12
C1 0.0175 0.0285 0.0239 0.0103 0.0132 -0.0035
C2 0.0164 0.0282 0.0401 -0.0000 0.0143 -0.0041
C3 0.0258 0.0242 0.0160 -0.0086 0.0073 -0.0017
C4 0.0375 0.0232 0.0266 0.0020 0.0110 -0.0038
C5 0.0392 0.0258 0.0323 -0.0021 0.0103 0.0126
C6 0.0421 0.0353 0.0331 -0.0047 0.0099 0.0064
C7 0.0279 0.0308 0.0340 -0.0077 0.0136 -0.0068
C8 0.0290 0.0336 0.0420 -0.0045 0.0033 0.0025
C9 0.0210 0.0273 0.0211 0.0064 0.0135 0.0007
C10 0.0231 0.0461 0.0367 -0.0160 0.0119 -0.0138
C11 0.0335 0.0535 0.0445 -0.0133 0.0091 -0.0141
C12 0.0435 0.0238 0.0543 0.0107 0.0285 0.0081
C13 0.0474 0.0370 0.0372 0.0043 0.0174 0.0126
C14 0.0319 0.0298 0.0523 0.0124 0.0149 0.0084
C15 0.0289 0.0082 0.0278 0.0070 -0.0015 -0.0084
O16 0.0262 0.0498 0.0380 -0.0046 0.0115 -0.0036
C17 0.0274 0.0189 0.0332 0.0062 -0.0017 -0.0061
O18 0.0321 0.0238 0.0356 0.0010 0.0207 -0.0024
C19 0.0196 0.0305 0.0105 0.0044 -0.0064 -0.0051
C20 0.0208 0.0220 0.0367 0.0077 0.0063 -0.0061
C21 0.0250 0.0359 0.0159 0.0056 0.0004 -0.0022
C22 0.0471 0.0340 0.0446 -0.0203 0.0247 -0.0115
C23 0.0380 0.0315 0.0667 -0.0014 0.0319 0.0024
C24 0.0497 0.0459 0.0705 0.0126 0.0339 0.0198
C25 0.0478 0.0525 0.0310 0.0031 0.0137 0.0144
C26 0.0153 0.0299 0.0319 -0.0062 0.0023 -0.0054
C27 0.0157 0.0322 0.0284 -0.0006 0.0049 -0.0122
C28 0.0235 0.0391 0.0339 -0.0091 0.0097 -0.0115
C29 0.0383 0.0221 0.0304 -0.0031 0.0072 -0.0017
C30 0.0418 0.0326 0.0570 0.0103 0.0025 0.0060
C31 0.0220 0.0363 0.0449 0.0127 0.0178 0.0054
N32 0.0291 0.0290 0.0265 0.0043 0.0077 -0.0020
C33 0.0339 0.0293 0.0316 -0.0001 0.0082 -0.0039
C34 0.0755 0.0272 0.0670 -0.0002 -0.0277 0.0118
C35 0.0821 0.0295 0.0337 -0.0092 -0.0114 0.0074
C36 0.0644 0.0312 0.0453 0.0068 0.0120 -0.0110

loop_
_atom_type_symbol
_atom_type_scat_dispersion_real
_atom_type_scat_dispersion_imag
_atom_type_scat_Cromer_Mann_a1
_atom_type_scat_Cromer_Mann_b1
_atom_type_scat_Cromer_Mann_a2
_atom_type_scat_Cromer_Mann_b2
_atom_type_scat_Cromer_Mann_a3
_atom_type_scat_Cromer_Mann_b3
_atom_type_scat_Cromer_Mann_a4
_atom_type_scat_Cromer_Mann_b4
_atom_type_scat_Cromer_Mann_c
_atom_type_scat_source
'C ' 0.0033 0.0016 2.3100 20.8439 1.0200 10.2075 1.5886 0.5687 0.8650 51.6512 0.2156 International_Tables_Vol_IV_Table_2.2B
'H ' 0.0000 0.0000 0.4930 10.5109 0.3229 26.1257 0.1402 3.1424 0.0408 57.7998 0.0030 International_Tables_Vol_IV_Table_2.2B
'N ' 0.0061 0.0033 12.2126 0.0057 3.1322 9.8933 2.0125 28.9975 1.1663 0.5826 -11.5290 International_Tables_Vol_IV_Table_2.2B
'O ' 0.0106 0.0060 3.0485 13.2771 2.2868 5.7011 1.5463 0.3239 0.8670 32.9089 0.2508 International_Tables_Vol_IV_Table_2.2B

loop_
_geom_angle_atom_site_label_1
_geom_angle_site_symmetry_1
_geom_angle_atom_site_label_2
_geom_angle_site_symmetry_2
_geom_angle_atom_site_label_3
_geom_angle_site_symmetry_3
_geom_angle
_geom_angle_publ_flag
C2 . C1 . C15 . 131.1(5) yes
C2 . C1 . O18 . 121.8(5) yes
C15 . C1 . O18 . 107.0(4) yes
C1 . C2 . C3 . 125.6(5) yes
C1 . C2 . C9 . 116.7(5) yes
C3 . C2 . C9 . 117.7(5) yes
C2 . C3 . C4 . 119.4(5) yes
C2 . C3 . C8 . 120.8(5) yes
C4 . C3 . C8 . 119.8(5) yes
C3 . C4 . C5 . 120.1(5) yes
C3 . C4 . H41 . 122.273 no
C5 . C4 . H41 . 117.605 no
C4 . C5 . C6 . 120.6(5) yes
C4 . C5 . H51 . 119.544 no
C6 . C5 . H51 . 119.832 no
C5 . C6 . C7 . 120.6(5) yes
C5 . C6 . H61 . 117.496 no
C7 . C6 . H61 . 121.898 no
C6 . C7 . C8 . 119.4(5) yes
C6 . C7 . H71 . 120.835 no
C8 . C7 . H71 . 119.813 no
C3 . C8 . C7 . 119.5(5) yes
C3 . C8 . H81 . 121.706 no
C7 . C8 . H81 . 118.765 no
C2 . C9 . C10 . 119.6(5) yes
C2 . C9 . C14 . 118.8(6) yes
C10 . C9 . C14 . 121.4(5) yes
C9 . C10 . C11 . 119.7(6) yes
C9 . C10 . H101 . 120.781 no
C11 . C10 . H101 . 119.475 no
C10 . C11 . C12 . 119.7(6) yes
C10 . C11 . H111 . 118.833 no
C12 . C11 . H111 . 121.418 no
C11 . C12 . C13 . 118.5(6) yes
C11 . C12 . H121 . 120.349 no
C13 . C12 . H121 . 120.879 no
C12 . C13 . C14 . 121.5(6) yes
C12 . C13 . H131 . 120.202 no
C14 . C13 . H131 . 118.234 no
C9 . C14 . C13 . 119.0(6) yes
C9 . C14 . H141 . 122.068 no
C13 . C14 . H141 . 118.853 no
C1 . C15 . O16 . 108.4(4) yes
C1 . C15 . N32 . 138.0(5) yes
O16 . C15 . N32 . 113.7(5) yes
C15 . O16 . C17 . 104.6(4) yes
O16 . C17 . O18 . 110.4(4) yes
O16 . C17 . C19 . 124.5(5) yes
O18 . C17 . C19 . 125.0(5) yes
C1 . O18 . C17 . 109.6(2) yes
C17 . C19 . C20 . 121.0(5) yes
C17 . C19 . C26 . 119.8(5) yes
C20 . C19 . C26 . 119.2(5) yes
C19 . C20 . C21 . 122.3(5) yes
C19 . C20 . C25 . 121.7(6) yes
C21 . C20 . C25 . 115.9(6) yes
C20 . C21 . C22 . 121.5(5) yes
C20 . C21 . H211 . 118.364 no
C22 . C21 . H211 . 120.083 no
C21 . C22 . C23 . 118.7(6) yes
C21 . C22 . H221 . 122.599 no
C23 . C22 . H221 . 118.644 no
C22 . C23 . C24 . 121.2(6) yes
C22 . C23 . H231 . 117.745 no
C24 . C23 . H231 . 120.879 no
C23 . C24 . C25 . 120.6(7) yes
C23 . C24 . H241 . 117.574 no
C25 . C24 . H241 . 121.848 no
C20 . C25 . C24 . 122.0(7) yes
C20 . C25 . H251 . 117.142 no
C24 . C25 . H251 . 120.828 no
C19 . C26 . C27 . 119.3(5) yes
C19 . C26 . C31 . 125.7(5) yes
C27 . C26 . C31 . 115.0(5) yes
C26 . C27 . C28 . 122.4(5) yes
C26 . C27 . H271 . 116.458 no
C28 . C27 . H271 . 121.097 no
C27 . C28 . C29 . 119.5(5) yes
C27 . C28 . H281 . 120.617 no
C29 . C28 . H281 . 119.830 no
C28 . C29 . C30 . 119.2(5) yes
C28 . C29 . H291 . 122.792 no
C30 . C29 . H291 . 117.962 no
C29 . C30 . C31 . 120.2(6) yes
C29 . C30 . H301 . 119.722 no
C31 . C30 . H301 . 120.058 no
C26 . C31 . C30 . 123.6(6) yes
C26 . C31 . H311 . 115.668 no
C30 . C31 . H311 . 120.690 no
C15 . N32 . C33 . 130.6(4) yes
N32 . C33 . C34 . 107.7(4) yes
N32 . C33 . C35 . 109.5(4) yes
C34 . C33 . C35 . 119.6(5) yes
N32 . C33 . C36 . 104.9(4) yes
C34 . C33 . C36 . 108.2(5) yes
C35 . C33 . C36 . 106.1(4) yes
C33 . C34 . H341 . 109.309 no
C33 . C34 . H342 . 109.311 no
H341 . C34 . H342 . 105.150 no
C33 . C34 . H343 . 112.729 no
H341 . C34 . H343 . 109.880 no
H342 . C34 . H343 . 110.181 no
C33 . C35 . H351 . 113.788 no
C33 . C35 . H352 . 110.931 no
H351 . C35 . H352 . 102.508 no
C33 . C35 . H353 . 115.180 no
H351 . C35 . H353 . 108.213 no
H352 . C35 . H353 . 105.137 no
C33 . C36 . H361 . 112.592 no
C33 . C36 . H362 . 110.438 no
H361 . C36 . H362 . 108.447 no
C33 . C36 . H363 . 110.049 no
H361 . C36 . H363 . 108.481 no
H362 . C36 . H363 . 106.631 no

loop_
_geom_bond_atom_site_label_1
_geom_bond_site_symmetry_1
_geom_bond_atom_site_label_2
_geom_bond_site_symmetry_2
_geom_bond_distance
_geom_bond_publ_flag
C1 . C2 . 1.336(8) yes
C1 . C15 . 1.394(7) yes
C1 . O18 . 1.406(6) yes
C2 . C3 . 1.466(8) yes
C2 . C9 . 1.535(8) yes
C3 . C4 . 1.343(8) yes
C3 . C8 . 1.406(8) yes
C4 . C5 . 1.426(8) yes
C4 . H41 . 1.008 no
C5 . C6 . 1.331(9) yes
C5 . H51 . 0.998 no
C6 . C7 . 1.394(9) yes
C6 . H61 . 0.999 no
C7 . C8 . 1.399(9) yes
C7 . H71 . 0.986 no
C8 . H81 . 0.992 no
C9 . C10 . 1.383(8) yes
C9 . C14 . 1.383(9) yes
C10 . C11 . 1.375(9) yes
C10 . H101 . 1.018 no
C11 . C12 . 1.450(9) yes
C11 . H111 . 0.990 no
C12 . C13 . 1.36(1) yes
C12 . H121 . 1.036 no
C13 . C14 . 1.396(9) yes
C13 . H131 . 1.027 no
C14 . H141 . 1.061 no
C15 . O16 . 1.445(4) yes
C15 . N32 . 1.269(5) yes
O16 . C17 . 1.416(7) yes
C17 . O18 . 1.338(7) yes
C17 . C19 . 1.333(8) yes
C19 . C20 . 1.453(9) yes
C19 . C26 . 1.493(8) yes
C20 . C21 . 1.408(9) yes
C20 . C25 . 1.392(9) yes
C21 . C22 . 1.391(9) yes
C21 . H211 . 0.984 no
C22 . C23 . 1.403(11) yes
C22 . H221 . 0.982 no
C23 . C24 . 1.31(1) yes
C23 . H231 . 0.999 no
C24 . C25 . 1.40(1) yes
C24 . H241 . 1.036 no
C25 . H251 . 1.005 no
C26 . C27 . 1.450(7) yes
C26 . C31 . 1.397(8) yes
C27 . C28 . 1.354(8) yes
C27 . H271 . 1.020 no
C28 . C29 . 1.429(9) yes
C28 . H281 . 1.032 no
C29 . C30 . 1.38(1) yes
C29 . H291 . 1.035 no
C30 . C31 . 1.365(9) yes
C30 . H301 . 1.067 no
C31 . H311 . 1.039 no
N32 . C33 . 1.482(5) yes
C33 . C34 . 1.457(8) yes
C33 . C35 . 1.455(7) yes
C33 . C36 . 1.527(6) yes
C34 . H341 . 1.030 no
C34 . H342 . 1.026 no
C34 . H343 . 0.965 no
C35 . H351 . 1.027 no
C35 . H352 . 1.067 no
C35 . H353 . 0.989 no
C36 . H361 . 0.994 no
C36 . H362 . 1.018 no
C36 . H363 . 1.018 no

loop_
_cod_related_entry_id
_cod_related_entry_database
_cod_related_entry_code
1 ChemSpider 10305564
